data_7248146
loop_
_publ_author_name
'Gavrikov, Andrey V.'
'Ilyukhin, Andrey B.'

_publ_section_title
;
 Union is strength: \p--\p stacking interactions are capable of preventing
 solid-state racemization of tris-chelate complexes
;
_journal_issue 12
_journal_name_full CrystEngComm
_journal_page_first 1677
_journal_page_last 1682
_journal_paper_doi 10.1039/D4CE00104D
_journal_volume 26
_journal_year 2024
_chemical_absolute_configuration ad
_chemical_formula_moiety 'C36 H24 Co N6, N5 O15 Tb, 3(C2 H3 N)'
_chemical_formula_sum 'C42 H33 Co N14 O15 Tb'
_chemical_formula_weight 1191.67
_space_group_IT_number 19
_space_group_name_Hall 'P 2ac 2ab'
_space_group_name_H-M_alt 'P 21 21 21'
_symmetry_cell_setting orthorhombic
_symmetry_Int_Tables_number 19
_symmetry_space_group_name_Hall 'P 2ac 2ab'
_symmetry_space_group_name_H-M 'P 21 21 21'
_atom_sites_solution_hydrogens geom
_audit_conform_dict_location ftp://ftp.iucr.org/pub/cif_core.dic
_audit_conform_dict_name cif_core.dic
_audit_conform_dict_version 2.4.3
_audit_creation_date 2022-06-15T10:19:21-00:00
_audit_creation_method 'WinGX routine CIF_UPDATE'
_audit_update_record
;
2023-09-15 deposited with the CCDC.	2024-02-14 downloaded from the CCDC.
;
_cell_angle_alpha 90
_cell_angle_beta 90
_cell_angle_gamma 90
_cell_formula_units_Z 4
_cell_length_a 12.6274(9)
_cell_length_b 17.4622(13)
_cell_length_c 21.5945(16)
_cell_measurement_reflns_used 9064
_cell_measurement_temperature 150(2)
_cell_measurement_theta_max 28.13
_cell_measurement_theta_min 2.2
_cell_volume 4761.6(6)
_computing_cell_refinement 'Bruker SAINT'
_computing_data_collection 'Bruker APEX3'
_computing_data_reduction 'Bruker SAINT'
_computing_molecular_graphics 'Bruker SHELXTL'
_computing_publication_material 'Bruker SHELXTL'
_computing_structure_refinement 'SHELXL-2018/3 (Sheldrick, 2018)'
_computing_structure_solution 'SHELXS-2018 (Sheldrick, 2015)'
_diffrn_ambient_temperature 150(2)
_diffrn_measured_fraction_theta_full 0.999
_diffrn_measured_fraction_theta_max 0.998
_diffrn_measurement_device_type 'Bruker AXS D8 VENTURE PHOTON III C14 IuS 3.0'
_diffrn_measurement_method '\w scans'
_diffrn_radiation_monochromator graphite
_diffrn_radiation_type MoK\a
_diffrn_radiation_wavelength 0.71073
_diffrn_reflns_av_R_equivalents 0.0425
_diffrn_reflns_av_unetI/netI 0.0308
_diffrn_reflns_Laue_measured_fraction_full 0.999
_diffrn_reflns_Laue_measured_fraction_max 0.998
_diffrn_reflns_limit_h_max 16
_diffrn_reflns_limit_h_min -16
_diffrn_reflns_limit_k_max 23
_diffrn_reflns_limit_k_min -23
_diffrn_reflns_limit_l_max 28
_diffrn_reflns_limit_l_min -28
_diffrn_reflns_number 67606
_diffrn_reflns_point_group_measured_fraction_full 0.999
_diffrn_reflns_point_group_measured_fraction_max 0.999
_diffrn_reflns_theta_full 25.242
_diffrn_reflns_theta_max 28.306
_diffrn_reflns_theta_min 2.202
_diffrn_standards_number 0
_exptl_absorpt_coefficient_mu 1.905
_exptl_absorpt_correction_T_max 0.7457
_exptl_absorpt_correction_T_min 0.5769
_exptl_absorpt_correction_type multi-scan
_exptl_absorpt_process_details
;
 SADABS 2016/2: Krause, L., Herbst-Irmer, R., Sheldrick G.M. & Stalke D.,
 J. Appl. Cryst. 48 (2015) 3-10
;
_exptl_crystal_colour yellow
_exptl_crystal_density_diffrn 1.662
_exptl_crystal_description block
_exptl_crystal_F_000 2380
_exptl_crystal_size_max 0.36
_exptl_crystal_size_mid 0.24
_exptl_crystal_size_min 0.12
_refine_diff_density_max 0.592
_refine_diff_density_min -0.66
_refine_diff_density_rms 0.077
_refine_ls_abs_structure_details
;
 Flack x determined using 4676 quotients [(I+)-(I-)]/[(I+)+(I-)]
 (Parsons, Flack and Wagner, Acta Cryst. B69 (2013) 249-259).
;
_refine_ls_abs_structure_Flack -0.011(3)
_refine_ls_extinction_method none
_refine_ls_goodness_of_fit_ref 1.075
_refine_ls_hydrogen_treatment constr
_refine_ls_matrix_type full
_refine_ls_number_parameters 647
_refine_ls_number_reflns 11827
_refine_ls_number_restraints 12
_refine_ls_restrained_S_all 1.076
_refine_ls_R_factor_all 0.0337
_refine_ls_R_factor_gt 0.0296
_refine_ls_shift/su_max 0.001
_refine_ls_shift/su_mean 0
_refine_ls_structure_factor_coef Fsqd
_refine_ls_weighting_details 'w=1/[\s^2^(Fo^2^)+(0.0400P)^2^+2.0000P] where P=(Fo^2^+2Fc^2^)/3'
_refine_ls_weighting_scheme calc
_refine_ls_wR_factor_gt 0.0727
_refine_ls_wR_factor_ref 0.0744
_reflns_Friedel_coverage 0.819
_reflns_Friedel_fraction_full 1
_reflns_Friedel_fraction_max 0.999
_reflns_number_gt 11088
_reflns_number_total 11827
_reflns_threshold_expression 'I > 2\s(I)'
_cod_data_source_file d4ce00104d2.cif
_cod_data_source_block CoTb_3MeCN
_cod_depositor_comments 'Adding full bibliography for 7248144--7248174.cif.'
_cod_database_code 7248146
_shelx_estimated_absorpt_t_min 0.547
_shelx_estimated_absorpt_t_max 0.804

loop_
_symmetry_equiv_pos_as_xyz
'x, y, z'
'-x+1/2, -y, z+1/2'
'-x, y+1/2, -z+1/2'
'x+1/2, -y+1/2, -z'

loop_
_atom_site_label
_atom_site_type_symbol
_atom_site_fract_x
_atom_site_fract_y
_atom_site_fract_z
_atom_site_U_iso_or_equiv
_atom_site_adp_type
_atom_site_occupancy
_atom_site_site_symmetry_order
_atom_site_calc_flag
_atom_site_refinement_flags_posn
_atom_site_refinement_flags_adp
_atom_site_refinement_flags_occupancy
_atom_site_disorder_assembly
_atom_site_disorder_group
Tb1 Tb -0.11953(2) 0.52546(2) 0.23166(2) 0.02271(6) Uani 1 1 d . . . . .
Co1 Co 0.25435(4) 0.47641(4) -0.02127(3) 0.02026(12) Uani 1 1 d . . . . .
O1 O -0.2900(3) 0.59237(19) 0.22391(19) 0.0311(8) Uani 1 1 d . . . . .
O2 O -0.1580(3) 0.6587(2) 0.25687(19) 0.0373(9) Uani 1 1 d . . . . .
O3 O -0.3178(3) 0.7063(2) 0.2597(3) 0.0602(13) Uani 1 1 d . . . . .
O4 O 0.0437(3) 0.6023(2) 0.2341(2) 0.0384(8) Uani 1 1 d . . . . .
O5 O 0.0582(3) 0.4829(3) 0.21069(19) 0.0463(10) Uani 1 1 d . . . . .
O6 O 0.1996(3) 0.5501(3) 0.2317(3) 0.0624(14) Uani 1 1 d . . . . .
O7 O -0.2715(3) 0.4330(2) 0.2311(2) 0.0456(10) Uani 1 1 d . . . . .
O8 O -0.1171(3) 0.3879(2) 0.25406(18) 0.0401(9) Uani 1 1 d . . . . .
O9 O -0.2554(4) 0.3141(2) 0.2591(2) 0.0529(12) Uani 1 1 d . . . . .
O10 O -0.1364(5) 0.4661(2) 0.12995(17) 0.0631(15) Uani 1 1 d . . . . .
O11 O -0.1126(4) 0.5866(2) 0.12941(17) 0.0435(9) Uani 1 1 d . . . . .
O12 O -0.1193(4) 0.5247(3) 0.04209(16) 0.0557(11) Uani 1 1 d . . . . .
O13 O -0.0327(3) 0.5162(3) 0.33263(17) 0.0405(9) Uani 1 1 d . . . . .
O14 O -0.2013(3) 0.5239(4) 0.33529(18) 0.0516(11) Uani 1 1 d . . . . .
O15 O -0.1124(4) 0.5136(3) 0.42116(16) 0.0543(13) Uani 1 1 d . . . . .
N1 N -0.2573(4) 0.6548(2) 0.2477(2) 0.0327(10) Uani 1 1 d . . . . .
N2 N 0.1045(3) 0.5458(3) 0.2257(2) 0.0384(10) Uani 1 1 d . . . . .
N3 N -0.2154(4) 0.3767(2) 0.2483(2) 0.0344(10) Uani 1 1 d . . . . .
N4 N -0.1232(4) 0.5266(3) 0.09796(18) 0.0345(9) Uani 1 1 d . . . . .
N5 N -0.1156(4) 0.5180(3) 0.36440(18) 0.0340(9) Uani 1 1 d . . . . .
N6 N 0.2130(3) 0.5689(2) 0.03794(17) 0.0229(8) Uani 1 1 d . . . . .
N7 N 0.3925(3) 0.4867(2) 0.03495(17) 0.0222(8) Uani 1 1 d . . . . .
N8 N 0.3028(3) 0.3735(2) -0.06794(17) 0.0215(8) Uani 1 1 d . . . . .
N9 N 0.1988(3) 0.3893(2) 0.04000(18) 0.0229(8) Uani 1 1 d . . . . .
N10 N 0.3017(3) 0.5552(2) -0.09096(18) 0.0219(8) Uani 1 1 d . . . . .
N11 N 0.1179(3) 0.4788(2) -0.07956(16) 0.0242(7) Uani 1 1 d . . . . .
C1 C 0.1234(4) 0.6094(3) 0.0391(2) 0.0291(10) Uani 1 1 d . . . . .
H1A H 0.06989 0.59732 0.009783 0.035 Uiso 1 1 calc R U . . .
C2 C 0.1039(4) 0.6683(3) 0.0810(2) 0.0320(11) Uani 1 1 d . . . . .
H2A H 0.038464 0.695133 0.080876 0.038 Uiso 1 1 calc R U . . .
C3 C 0.1826(4) 0.6864(3) 0.1227(3) 0.0321(11) Uani 1 1 d . . . . .
H3A H 0.171395 0.726562 0.151689 0.039 Uiso 1 1 calc R U . . .
C4 C 0.2785(4) 0.6469(3) 0.1231(2) 0.0261(10) Uani 1 1 d . . . . .
C5 C 0.3627(4) 0.6618(3) 0.1656(2) 0.0350(12) Uani 1 1 d . . . . .
H5A H 0.355841 0.702569 0.194433 0.042 Uiso 1 1 calc R U . . .
C6 C 0.4518(4) 0.6190(3) 0.1657(2) 0.0340(12) Uani 1 1 d . . . . .
H6A H 0.506017 0.629199 0.19504 0.041 Uiso 1 1 calc R U . . .
C7 C 0.4654(4) 0.5579(3) 0.1215(2) 0.0266(10) Uani 1 1 d . . . . .
C8 C 0.5556(4) 0.5116(3) 0.1192(2) 0.0327(12) Uani 1 1 d . . . . .
H8A H 0.61229 0.52017 0.147274 0.039 Uiso 1 1 calc R U . . .
C9 C 0.5623(4) 0.4534(3) 0.0759(2) 0.0340(12) Uani 1 1 d . . . . .
H9A H 0.622617 0.420976 0.074556 0.041 Uiso 1 1 calc R U . . .
C10 C 0.4787(4) 0.4432(3) 0.0343(2) 0.0276(10) Uani 1 1 d . . . . .
H10A H 0.483793 0.403539 0.004372 0.033 Uiso 1 1 calc R U . . .
C11 C 0.3849(4) 0.5426(2) 0.07850(19) 0.0218(9) Uani 1 1 d . . . . .
C12 C 0.2896(4) 0.5871(3) 0.0795(2) 0.0219(9) Uani 1 1 d . . . . .
C13 C 0.3490(4) 0.3665(3) -0.1227(2) 0.0277(10) Uani 1 1 d . . . . .
H13A H 0.363831 0.411428 -0.146039 0.033 Uiso 1 1 calc R U . . .
C14 C 0.3764(5) 0.2956(3) -0.1473(2) 0.0337(11) Uani 1 1 d . . . . .
H14A H 0.4085 0.292796 -0.187013 0.04 Uiso 1 1 calc R U . . .
C15 C 0.3578(4) 0.2308(3) -0.1150(2) 0.0310(11) Uani 1 1 d . . . . .
H15A H 0.377555 0.182414 -0.131545 0.037 Uiso 1 1 calc R U . . .
C16 C 0.3083(4) 0.2357(3) -0.0563(2) 0.0261(10) Uani 1 1 d . . . . .
C17 C 0.2847(4) 0.1704(3) -0.0191(3) 0.0316(11) Uani 1 1 d . . . . .
H17A H 0.305092 0.120868 -0.032904 0.038 Uiso 1 1 calc R U . . .
C18 C 0.2337(4) 0.1782(3) 0.0354(3) 0.0324(11) Uani 1 1 d . . . . .
H18A H 0.218663 0.134051 0.059546 0.039 Uiso 1 1 calc R U . . .
C19 C 0.2020(4) 0.2520(3) 0.0576(2) 0.0260(10) Uani 1 1 d . . . . .
C20 C 0.1476(4) 0.2636(3) 0.1144(2) 0.0333(12) Uani 1 1 d . . . . .
H20A H 0.130823 0.221381 0.140376 0.04 Uiso 1 1 calc R U . . .
C21 C 0.1200(5) 0.3360(3) 0.1311(2) 0.0345(11) Uani 1 1 d . . . . .
H21A H 0.082443 0.344492 0.168564 0.041 Uiso 1 1 calc R U . . .
C22 C 0.1469(4) 0.3980(3) 0.0931(2) 0.0291(11) Uani 1 1 d . . . . .
H22A H 0.127304 0.448093 0.105781 0.035 Uiso 1 1 calc R U . . .
C23 C 0.2267(4) 0.3172(2) 0.0227(2) 0.0202(9) Uani 1 1 d . . . . .
C24 C 0.2809(4) 0.3086(3) -0.0359(2) 0.0212(9) Uani 1 1 d . . . . .
C25 C 0.3904(4) 0.5953(3) -0.0937(2) 0.0269(10) Uani 1 1 d . . . . .
H25A H 0.441366 0.589715 -0.06167 0.032 Uiso 1 1 calc R U . . .
C26 C 0.4114(4) 0.6468(3) -0.1437(3) 0.0333(12) Uani 1 1 d . . . . .
H26A H 0.474707 0.676139 -0.144156 0.04 Uiso 1 1 calc R U . . .
C27 C 0.3407(4) 0.6532(3) -0.1899(2) 0.0324(11) Uani 1 1 d . . . . .
H27A H 0.354757 0.686652 -0.22366 0.039 Uiso 1 1 calc R U . . .
C28 C 0.2460(4) 0.6107(3) -0.1886(2) 0.0289(10) Uani 1 1 d . . . . .
C29 C 0.1669(5) 0.6139(3) -0.2364(3) 0.0395(12) Uani 1 1 d . . . . .
H29A H 0.178329 0.645331 -0.271618 0.047 Uiso 1 1 calc R U . . .
C30 C 0.0757(4) 0.5724(3) -0.2319(3) 0.0400(12) Uani 1 1 d . . . . .
H30A H 0.024938 0.574839 -0.264296 0.048 Uiso 1 1 calc R U . . .
C31 C 0.0557(4) 0.5253(4) -0.1788(2) 0.0327(10) Uani 1 1 d . . . . .
C32 C -0.0382(5) 0.4845(4) -0.1707(3) 0.0426(14) Uani 1 1 d . . . . .
H32A H -0.09187 0.485732 -0.201467 0.051 Uiso 1 1 calc R U . . .
C33 C -0.0520(5) 0.4427(4) -0.1180(3) 0.0439(14) Uani 1 1 d . . . . .
H33A H -0.11554 0.414688 -0.111713 0.053 Uiso 1 1 calc R U . . .
C34 C 0.0278(4) 0.4414(3) -0.0732(3) 0.0316(11) Uani 1 1 d . . . . .
H34A H 0.016649 0.412256 -0.036611 0.038 Uiso 1 1 calc R U . . .
C35 C 0.1323(4) 0.5210(3) -0.13202(19) 0.0239(8) Uani 1 1 d . . . . .
C36 C 0.2297(4) 0.5626(3) -0.1371(2) 0.0239(9) Uani 1 1 d . . . . .
N12 N 0.5003(5) 0.2559(4) 0.0565(3) 0.0622(16) Uani 1 1 d . . . . .
C37 C 0.5259(5) 0.2497(4) 0.1066(4) 0.0515(16) Uani 1 1 d . . . . .
C38 C 0.5611(7) 0.2408(7) 0.1701(4) 0.086(3) Uani 1 1 d . . . . .
H38A H 0.591999 0.289053 0.184674 0.129 Uiso 1 1 calc R U . . .
H38B H 0.614478 0.200176 0.172263 0.129 Uiso 1 1 calc R U . . .
H38C H 0.500599 0.227225 0.196331 0.129 Uiso 1 1 calc R U . . .
N13 N 0.0614(12) 0.8351(10) -0.0044(7) 0.0901(17) Uiso 0.586(7) 1 d D U P A 1
C39 C 0.1173(17) 0.8069(17) -0.0408(11) 0.0901(17) Uiso 0.586(7) 1 d D U P A 1
C40 C 0.1723(15) 0.7730(12) -0.0919(8) 0.0901(17) Uiso 0.586(7) 1 d D U P A 1
H40A H 0.234731 0.74556 -0.076698 0.135 Uiso 0.586(7) 1 calc R U P A 1
H40B H 0.194479 0.813186 -0.120829 0.135 Uiso 0.586(7) 1 calc R U P A 1
H40C H 0.125143 0.737042 -0.113279 0.135 Uiso 0.586(7) 1 calc R U P A 1
N14 N -0.0156(11) 0.6687(8) -0.0912(7) 0.0901(17) Uiso 0.586(7) 1 d D U P A 1
C41 C -0.0995(12) 0.6524(12) -0.0798(10) 0.0901(17) Uiso 0.586(7) 1 d D U P A 1
C42 C -0.2078(12) 0.6233(12) -0.0814(9) 0.0901(17) Uiso 0.586(7) 1 d D U P A 1
H42A H -0.248181 0.645084 -0.046904 0.135 Uiso 0.586(7) 1 calc R U P A 1
H42B H -0.20676 0.567342 -0.07778 0.135 Uiso 0.586(7) 1 calc R U P A 1
H42C H -0.241165 0.637821 -0.120665 0.135 Uiso 0.586(7) 1 calc R U P A 1
N132 N 0.1005(17) 0.8458(13) 0.0101(10) 0.0901(17) Uiso 0.414(7) 1 d D U P A 2
C392 C 0.135(2) 0.816(2) -0.0341(15) 0.0901(17) Uiso 0.414(7) 1 d D U P A 2
C402 C 0.208(2) 0.7753(17) -0.0743(12) 0.0901(17) Uiso 0.414(7) 1 d D U P A 2
H42D H 0.170118 0.734023 -0.095715 0.135 Uiso 0.414(7) 1 calc R U P A 2
H42E H 0.265379 0.753515 -0.049448 0.135 Uiso 0.414(7) 1 calc R U P A 2
H42F H 0.237222 0.810952 -0.104799 0.135 Uiso 0.414(7) 1 calc R U P A 2
N142 N -0.0896(15) 0.7483(12) -0.0097(9) 0.0901(17) Uiso 0.414(7) 1 d D U P A 2
C412 C -0.120(2) 0.6982(12) -0.0392(10) 0.0901(17) Uiso 0.414(7) 1 d D U P A 2
C422 C -0.151(2) 0.6409(15) -0.0828(13) 0.0901(17) Uiso 0.414(7) 1 d D U P A 2
H42K H -0.205571 0.661892 -0.110422 0.135 Uiso 0.414(7) 1 calc R U P A 2
H42L H -0.180146 0.596604 -0.060586 0.135 Uiso 0.414(7) 1 calc R U P A 2
H42M H -0.089743 0.624912 -0.107207 0.135 Uiso 0.414(7) 1 calc R U P A 2

loop_
_atom_site_aniso_label
_atom_site_aniso_U_11
_atom_site_aniso_U_22
_atom_site_aniso_U_33
_atom_site_aniso_U_23
_atom_site_aniso_U_13
_atom_site_aniso_U_12
Tb1 0.02303(9) 0.02349(9) 0.02162(9) -0.00492(9) -0.00199(9) 0.00038(9)
Co1 0.0216(3) 0.0193(3) 0.0199(2) -0.0003(3) -0.0010(2) -0.0004(3)
O1 0.0280(17) 0.0287(18) 0.037(2) -0.0048(16) -0.0078(16) -0.0019(14)
O2 0.0265(17) 0.0344(19) 0.051(2) -0.0134(18) -0.0036(16) -0.0033(14)
O3 0.043(2) 0.039(2) 0.098(4) -0.018(3) 0.006(3) 0.0162(19)
O4 0.0301(18) 0.043(2) 0.042(2) -0.008(2) -0.0021(19) -0.0048(16)
O5 0.040(2) 0.050(3) 0.049(2) -0.012(2) 0.0119(18) 0.007(2)
O6 0.0220(19) 0.093(4) 0.072(3) 0.024(3) 0.003(2) 0.000(2)
O7 0.040(2) 0.0299(19) 0.067(3) 0.007(2) -0.002(2) -0.0033(16)
O8 0.044(2) 0.0276(17) 0.049(2) 0.0058(16) -0.013(2) 0.0037(18)
O9 0.074(3) 0.031(2) 0.054(3) 0.006(2) 0.001(2) -0.019(2)
O10 0.133(5) 0.030(2) 0.0262(18) -0.0004(17) -0.002(3) -0.016(3)
O11 0.063(3) 0.032(2) 0.0352(19) -0.0004(16) -0.002(2) -0.007(2)
O12 0.080(3) 0.064(3) 0.0239(17) -0.002(2) 0.003(2) -0.013(4)
O13 0.0297(19) 0.059(3) 0.0322(18) 0.002(2) -0.0050(15) -0.001(2)
O14 0.033(2) 0.091(3) 0.0310(19) 0.005(3) 0.0001(16) 0.018(3)
O15 0.071(3) 0.074(3) 0.0183(16) -0.0074(19) -0.0068(19) 0.027(3)
N1 0.030(2) 0.026(2) 0.042(3) -0.0037(18) 0.0001(18) 0.0033(18)
N2 0.029(2) 0.058(3) 0.028(2) 0.008(2) 0.0078(19) -0.002(2)
N3 0.047(3) 0.027(2) 0.029(2) 0.0025(17) -0.0032(18) -0.006(2)
N4 0.042(2) 0.037(2) 0.0251(18) -0.002(2) -0.0035(19) -0.010(3)
N5 0.037(2) 0.038(2) 0.0265(19) -0.0029(19) -0.0048(19) 0.015(3)
N6 0.0225(19) 0.026(2) 0.0206(18) -0.0004(16) 0.0014(15) 0.0007(16)
N7 0.0227(19) 0.0208(19) 0.0231(16) 0.0006(14) 0.0005(14) 0.0025(16)
N8 0.0217(19) 0.024(2) 0.0190(18) 0.0001(15) 0.0009(15) -0.0019(15)
N9 0.024(2) 0.025(2) 0.0197(18) 0.0001(16) 0.0003(15) -0.0012(16)
N10 0.0208(18) 0.0191(18) 0.0257(19) -0.0027(15) 0.0016(15) -0.0005(15)
N11 0.0230(17) 0.0240(17) 0.0254(17) 0.0005(17) -0.0008(16) 0.001(2)
C1 0.023(2) 0.028(2) 0.036(2) 0.0011(19) -0.004(2) 0.003(2)
C2 0.028(3) 0.025(2) 0.043(3) -0.001(2) 0.005(2) 0.007(2)
C3 0.037(3) 0.025(3) 0.034(3) -0.006(2) 0.005(2) 0.001(2)
C4 0.032(3) 0.021(2) 0.026(2) -0.0027(18) 0.0022(19) -0.0030(19)
C5 0.040(3) 0.033(3) 0.032(2) -0.017(2) 0.000(2) -0.001(2)
C6 0.035(3) 0.040(3) 0.027(2) -0.013(2) -0.004(2) -0.001(2)
C7 0.026(2) 0.028(2) 0.025(2) -0.0026(19) -0.0037(19) -0.001(2)
C8 0.025(2) 0.040(3) 0.033(3) -0.003(2) -0.004(2) 0.004(2)
C9 0.025(2) 0.039(3) 0.037(3) -0.006(2) -0.003(2) 0.010(2)
C10 0.026(2) 0.030(2) 0.027(2) -0.0030(19) 0.0030(19) 0.0043(19)
C11 0.024(2) 0.021(2) 0.0212(19) 0.0004(15) 0.0003(19) -0.0012(18)
C12 0.025(2) 0.019(2) 0.022(2) -0.0013(17) 0.0001(17) -0.0005(17)
C13 0.025(2) 0.034(3) 0.024(2) 0.000(2) 0.0058(18) -0.0046(19)
C14 0.034(3) 0.037(3) 0.030(2) -0.009(2) 0.011(3) -0.003(3)
C15 0.032(3) 0.030(3) 0.030(2) -0.010(2) 0.002(2) 0.004(2)
C16 0.021(2) 0.023(2) 0.034(3) -0.004(2) -0.0040(19) -0.0002(18)
C17 0.031(3) 0.022(2) 0.042(3) -0.004(2) -0.003(2) 0.0020(19)
C18 0.033(3) 0.023(2) 0.042(3) 0.007(2) -0.007(2) -0.002(2)
C19 0.026(2) 0.028(2) 0.025(2) 0.006(2) -0.0033(19) -0.0010(19)
C20 0.034(3) 0.041(3) 0.025(2) 0.010(2) 0.002(2) -0.006(2)
C21 0.037(3) 0.045(3) 0.021(2) 0.006(2) 0.002(2) 0.001(3)
C22 0.033(3) 0.034(3) 0.021(2) -0.0043(19) 0.0051(19) -0.002(2)
C23 0.023(2) 0.021(2) 0.0167(19) 0.0015(17) -0.0014(17) -0.0020(17)
C24 0.022(2) 0.022(2) 0.020(2) -0.0010(17) -0.0024(17) -0.0005(17)
C25 0.022(2) 0.027(2) 0.031(2) -0.0005(18) 0.004(2) -0.0047(19)
C26 0.031(3) 0.025(3) 0.044(3) 0.002(2) 0.011(2) -0.006(2)
C27 0.046(3) 0.025(2) 0.026(2) 0.001(2) 0.012(2) -0.005(2)
C28 0.039(3) 0.021(2) 0.027(2) 0.0007(19) 0.003(2) 0.002(2)
C29 0.055(3) 0.034(3) 0.030(3) 0.009(3) -0.003(3) 0.001(2)
C30 0.046(3) 0.043(3) 0.031(2) 0.007(3) -0.018(3) -0.002(2)
C31 0.036(3) 0.033(2) 0.029(2) 0.002(2) -0.0079(19) -0.002(3)
C32 0.033(3) 0.052(4) 0.043(3) 0.000(3) -0.014(2) -0.006(3)
C33 0.029(3) 0.043(3) 0.059(4) 0.003(3) -0.012(3) -0.014(2)
C34 0.026(3) 0.032(3) 0.036(3) 0.005(2) -0.002(2) -0.003(2)
C35 0.025(2) 0.022(2) 0.0251(19) -0.0001(19) -0.0033(17) 0.000(2)
C36 0.029(2) 0.020(2) 0.023(2) -0.0026(18) 0.0007(18) 0.0021(18)
N12 0.066(4) 0.048(3) 0.072(4) 0.007(3) -0.012(4) -0.007(3)
C37 0.039(3) 0.044(4) 0.071(5) -0.005(3) -0.003(3) -0.007(3)
C38 0.058(5) 0.137(9) 0.063(5) 0.004(6) -0.001(4) -0.022(5)

loop_
_atom_type_symbol
_atom_type_description
_atom_type_scat_dispersion_real
_atom_type_scat_dispersion_imag
_atom_type_scat_source
C C 0.0033 0.0016 'International Tables Vol C Tables 4.2.6.8 and 6.1.1.4'
H H 0 0 'International Tables Vol C Tables 4.2.6.8 and 6.1.1.4'
N N 0.0061 0.0033 'International Tables Vol C Tables 4.2.6.8 and 6.1.1.4'
O O 0.0106 0.006 'International Tables Vol C Tables 4.2.6.8 and 6.1.1.4'
Co Co 0.3494 0.9721 'International Tables Vol C Tables 4.2.6.8 and 6.1.1.4'
Tb Tb -0.1723 4.1537 'International Tables Vol C Tables 4.2.6.8 and 6.1.1.4'

loop_
_geom_angle_atom_site_label_1
_geom_angle_atom_site_label_2
_geom_angle_atom_site_label_3
_geom_angle
_geom_angle_site_symmetry_1
_geom_angle_site_symmetry_3
_geom_angle_publ_flag
O5 Tb1 O10 77.34(18) . . ?
O5 Tb1 O2 121.49(14) . . ?
O10 Tb1 O2 126.13(15) . . ?
O5 Tb1 O13 74.30(14) . . ?
O10 Tb1 O13 144.50(16) . . ?
O2 Tb1 O13 87.32(15) . . ?
O5 Tb1 O8 73.90(15) . . ?
O10 Tb1 O8 76.22(13) . . ?
O2 Tb1 O8 153.36(14) . . ?
O13 Tb1 O8 75.74(15) . . ?
O5 Tb1 O11 86.10(16) . . ?
O10 Tb1 O11 51.53(13) . . ?
O2 Tb1 O11 78.04(13) . . ?
O13 Tb1 O11 144.57(14) . . ?
O8 Tb1 O11 127.13(13) . . ?
O5 Tb1 O1 162.11(14) . . ?
O10 Tb1 O1 93.69(17) . . ?
O2 Tb1 O1 52.16(11) . . ?
O13 Tb1 O1 119.03(13) . . ?
O8 Tb1 O1 119.41(13) . . ?
O11 Tb1 O1 76.27(15) . . ?
O5 Tb1 O4 52.52(15) . . ?
O10 Tb1 O4 108.94(17) . . ?
O2 Tb1 O4 68.98(12) . . ?
O13 Tb1 O4 69.00(15) . . ?
O8 Tb1 O4 121.35(13) . . ?
O11 Tb1 O4 75.63(16) . . ?
O1 Tb1 O4 118.44(12) . . ?
O5 Tb1 O14 123.92(14) . . ?
O10 Tb1 O14 140.92(18) . . ?
O2 Tb1 O14 74.02(17) . . ?
O13 Tb1 O14 51.53(12) . . ?
O8 Tb1 O14 79.33(17) . . ?
O11 Tb1 O14 146.78(16) . . ?
O1 Tb1 O14 72.53(13) . . ?
O4 Tb1 O14 109.76(16) . . ?
O5 Tb1 O7 120.88(15) . . ?
O10 Tb1 O7 69.77(18) . . ?
O2 Tb1 O7 117.61(13) . . ?
O13 Tb1 O7 107.77(15) . . ?
O8 Tb1 O7 51.64(13) . . ?
O11 Tb1 O7 107.62(16) . . ?
O1 Tb1 O7 68.62(12) . . ?
O4 Tb1 O7 172.93(13) . . ?
O14 Tb1 O7 71.15(17) . . ?
O5 Tb1 N2 26.61(14) . . ?
O10 Tb1 N2 95.70(18) . . ?
O2 Tb1 N2 95.07(13) . . ?
O13 Tb1 N2 66.67(12) . . ?
O8 Tb1 N2 96.82(14) . . ?
O11 Tb1 N2 82.53(15) . . ?
O1 Tb1 N2 143.77(13) . . ?
O4 Tb1 N2 26.18(13) . . ?
O14 Tb1 N2 117.24(13) . . ?
O7 Tb1 N2 146.96(14) . . ?
O5 Tb1 N5 99.08(14) . . ?
O10 Tb1 N5 151.87(14) . . ?
O2 Tb1 N5 79.85(14) . . ?
O13 Tb1 N5 25.70(13) . . ?
O8 Tb1 N5 76.00(13) . . ?
O11 Tb1 N5 156.60(13) . . ?
O1 Tb1 N5 96.02(13) . . ?
O4 Tb1 N5 89.38(15) . . ?
O14 Tb1 N5 25.83(13) . . ?
O7 Tb1 N5 89.38(16) . . ?
N2 Tb1 N5 91.92(13) . . ?
N10 Co1 N6 90.19(15) . . ?
N10 Co1 N7 96.81(15) . . ?
N6 Co1 N7 78.15(14) . . ?
N10 Co1 N11 78.27(15) . . ?
N6 Co1 N11 98.16(15) . . ?
N7 Co1 N11 173.92(15) . . ?
N10 Co1 N9 173.14(15) . . ?
N6 Co1 N9 95.02(14) . . ?
N7 Co1 N9 88.64(15) . . ?
N11 Co1 N9 96.54(15) . . ?
N10 Co1 N8 97.42(15) . . ?
N6 Co1 N8 170.94(15) . . ?
N7 Co1 N8 95.99(14) . . ?
N11 Co1 N8 88.25(15) . . ?
N9 Co1 N8 77.80(15) . . ?
N1 O1 Tb1 95.5(3) . . ?
N1 O2 Tb1 96.3(3) . . ?
N2 O4 Tb1 94.6(3) . . ?
N2 O5 Tb1 96.5(3) . . ?
N3 O7 Tb1 94.0(3) . . ?
N3 O8 Tb1 96.9(3) . . ?
N4 O10 Tb1 97.1(3) . . ?
N4 O11 Tb1 96.8(3) . . ?
N5 O13 Tb1 96.4(3) . . ?
N5 O14 Tb1 95.4(3) . . ?
O3 N1 O2 123.4(5) . . ?
O3 N1 O1 121.2(5) . . ?
O2 N1 O1 115.4(4) . . ?
O3 N1 Tb1 174.0(4) . . ?
O2 N1 Tb1 57.6(2) . . ?
O1 N1 Tb1 58.3(2) . . ?
O6 N2 O4 122.7(5) . . ?
O6 N2 O5 122.0(5) . . ?
O4 N2 O5 115.3(4) . . ?
O6 N2 Tb1 170.6(4) . . ?
O4 N2 Tb1 59.2(2) . . ?
O5 N2 Tb1 56.9(2) . . ?
O9 N3 O8 121.6(5) . . ?
O9 N3 O7 121.1(5) . . ?
O8 N3 O7 117.3(4) . . ?
O9 N3 Tb1 176.1(4) . . ?
O8 N3 Tb1 57.4(2) . . ?
O7 N3 Tb1 60.0(2) . . ?
O12 N4 O11 123.9(5) . . ?
O12 N4 O10 121.6(5) . . ?
O11 N4 O10 114.4(4) . . ?
O12 N4 Tb1 176.2(5) . . ?
O11 N4 Tb1 57.6(2) . . ?
O10 N4 Tb1 56.9(2) . . ?
O15 N5 O13 121.2(5) . . ?
O15 N5 O14 122.2(5) . . ?
O13 N5 O14 116.6(4) . . ?
O15 N5 Tb1 178.7(4) . . ?
O13 N5 Tb1 57.9(2) . . ?
O14 N5 Tb1 58.8(2) . . ?
C1 N6 C12 117.8(4) . . ?
C1 N6 Co1 128.5(3) . . ?
C12 N6 Co1 113.7(3) . . ?
C10 N7 C11 118.5(4) . . ?
C10 N7 Co1 128.1(3) . . ?
C11 N7 Co1 113.3(3) . . ?
C13 N8 C24 117.9(4) . . ?
C13 N8 Co1 128.4(3) . . ?
C24 N8 Co1 113.7(3) . . ?
C22 N9 C23 118.0(4) . . ?
C22 N9 Co1 128.0(4) . . ?
C23 N9 Co1 113.9(3) . . ?
C25 N10 C36 119.0(4) . . ?
C25 N10 Co1 127.8(3) . . ?
C36 N10 Co1 113.2(3) . . ?
C34 N11 C35 118.0(4) . . ?
C34 N11 Co1 128.7(3) . . ?
C35 N11 Co1 113.1(3) . . ?
N6 C1 C2 123.7(5) . . ?
N6 C1 H1A 118.2 . . ?
C2 C1 H1A 118.2 . . ?
C3 C2 C1 117.8(5) . . ?
C3 C2 H2A 121.1 . . ?
C1 C2 H2A 121.1 . . ?
C2 C3 C4 121.1(5) . . ?
C2 C3 H3A 119.5 . . ?
C4 C3 H3A 119.5 . . ?
C3 C4 C12 116.6(5) . . ?
C3 C4 C5 124.0(5) . . ?
C12 C4 C5 119.3(5) . . ?
C6 C5 C4 121.3(4) . . ?
C6 C5 H5A 119.3 . . ?
C4 C5 H5A 119.3 . . ?
C5 C6 C7 120.5(5) . . ?
C5 C6 H6A 119.7 . . ?
C7 C6 H6A 119.7 . . ?
C8 C7 C11 117.3(4) . . ?
C8 C7 C6 123.2(5) . . ?
C11 C7 C6 119.5(5) . . ?
C9 C8 C7 119.9(5) . . ?
C9 C8 H8A 120.1 . . ?
C7 C8 H8A 120.1 . . ?
C8 C9 C10 118.8(5) . . ?
C8 C9 H9A 120.6 . . ?
C10 C9 H9A 120.6 . . ?
N7 C10 C9 122.6(4) . . ?
N7 C10 H10A 118.7 . . ?
C9 C10 H10A 118.7 . . ?
N7 C11 C7 122.9(4) . . ?
N7 C11 C12 117.4(4) . . ?
C7 C11 C12 119.7(4) . . ?
N6 C12 C4 123.0(4) . . ?
N6 C12 C11 117.4(4) . . ?
C4 C12 C11 119.6(4) . . ?
N8 C13 C14 122.1(5) . . ?
N8 C13 H13A 118.9 . . ?
C14 C13 H13A 118.9 . . ?
C15 C14 C13 120.5(5) . . ?
C15 C14 H14A 119.8 . . ?
C13 C14 H14A 119.8 . . ?
C14 C15 C16 119.2(5) . . ?
C14 C15 H15A 120.4 . . ?
C16 C15 H15A 120.4 . . ?
C24 C16 C15 116.6(5) . . ?
C24 C16 C17 120.1(5) . . ?
C15 C16 C17 123.2(5) . . ?
C18 C17 C16 120.7(5) . . ?
C18 C17 H17A 119.7 . . ?
C16 C17 H17A 119.7 . . ?
C17 C18 C19 121.2(5) . . ?
C17 C18 H18A 119.4 . . ?
C19 C18 H18A 119.4 . . ?
C23 C19 C20 117.1(5) . . ?
C23 C19 C18 119.3(5) . . ?
C20 C19 C18 123.6(5) . . ?
C21 C20 C19 119.0(5) . . ?
C21 C20 H20A 120.5 . . ?
C19 C20 H20A 120.5 . . ?
C20 C21 C22 120.1(5) . . ?
C20 C21 H21A 119.9 . . ?
C22 C21 H21A 119.9 . . ?
N9 C22 C21 122.5(5) . . ?
N9 C22 H22A 118.8 . . ?
C21 C22 H22A 118.8 . . ?
N9 C23 C19 123.2(4) . . ?
N9 C23 C24 117.3(4) . . ?
C19 C23 C24 119.4(4) . . ?
N8 C24 C16 123.6(4) . . ?
N8 C24 C23 117.1(4) . . ?
C16 C24 C23 119.3(4) . . ?
N10 C25 C26 121.6(5) . . ?
N10 C25 H25A 119.2 . . ?
C26 C25 H25A 119.2 . . ?
C27 C26 C25 119.4(5) . . ?
C27 C26 H26A 120.3 . . ?
C25 C26 H26A 120.3 . . ?
C26 C27 C28 120.3(5) . . ?
C26 C27 H27A 119.8 . . ?
C28 C27 H27A 119.8 . . ?
C27 C28 C36 117.0(5) . . ?
C27 C28 C29 123.8(5) . . ?
C36 C28 C29 119.2(5) . . ?
C30 C29 C28 121.1(5) . . ?
C30 C29 H29A 119.5 . . ?
C28 C29 H29A 119.5 . . ?
C29 C30 C31 120.7(5) . . ?
C29 C30 H30A 119.7 . . ?
C31 C30 H30A 119.7 . . ?
C32 C31 C35 117.9(5) . . ?
C32 C31 C30 123.0(5) . . ?
C35 C31 C30 119.1(5) . . ?
C33 C32 C31 119.2(5) . . ?
C33 C32 H32A 120.4 . . ?
C31 C32 H32A 120.4 . . ?
C32 C33 C34 119.7(5) . . ?
C32 C33 H33A 120.2 . . ?
C34 C33 H33A 120.2 . . ?
N11 C34 C33 122.8(5) . . ?
N11 C34 H34A 118.6 . . ?
C33 C34 H34A 118.6 . . ?
N11 C35 C31 122.4(4) . . ?
N11 C35 C36 116.9(4) . . ?
C31 C35 C36 120.7(4) . . ?
N10 C36 C28 122.7(4) . . ?
N10 C36 C35 118.1(4) . . ?
C28 C36 C35 119.2(4) . . ?
N12 C37 C38 178.5(9) . . ?
C37 C38 H38A 109.5 . . ?
C37 C38 H38B 109.5 . . ?
H38A C38 H38B 109.5 . . ?
C37 C38 H38C 109.5 . . ?
H38A C38 H38C 109.5 . . ?
H38B C38 H38C 109.5 . . ?
N13 C39 C40 171(3) . . ?
C39 C40 H40A 109.5 . . ?
C39 C40 H40B 109.5 . . ?
H40A C40 H40B 109.5 . . ?
C39 C40 H40C 109.5 . . ?
H40A C40 H40C 109.5 . . ?
H40B C40 H40C 109.5 . . ?
N14 C41 C42 165(2) . . ?
C41 C42 H42A 109.5 . . ?
C41 C42 H42B 109.5 . . ?
H42A C42 H42B 109.5 . . ?
C41 C42 H42C 109.5 . . ?
H42A C42 H42C 109.5 . . ?
H42B C42 H42C 109.5 . . ?
N132 C392 C402 160(3) . . ?
C392 C402 H42D 109.5 . . ?
C392 C402 H42E 109.5 . . ?
H42D C402 H42E 109.5 . . ?
C392 C402 H42F 109.5 . . ?
H42D C402 H42F 109.5 . . ?
H42E C402 H42F 109.5 . . ?
N142 C412 C422 172(3) . . ?
C412 C422 H42K 109.5 . . ?
C412 C422 H42L 109.5 . . ?
H42K C422 H42L 109.5 . . ?
C412 C422 H42M 109.5 . . ?
H42K C422 H42M 109.5 . . ?
H42L C422 H42M 109.5 . . ?

loop_
_geom_bond_atom_site_label_1
_geom_bond_atom_site_label_2
_geom_bond_distance
_geom_bond_site_symmetry_2
_geom_bond_publ_flag
Tb1 O5 2.407(4) . ?
Tb1 O10 2.438(4) . ?
Tb1 O2 2.439(4) . ?
Tb1 O13 2.446(4) . ?
Tb1 O8 2.451(4) . ?
Tb1 O11 2.454(4) . ?
Tb1 O1 2.455(3) . ?
Tb1 O4 2.460(4) . ?
Tb1 O14 2.465(4) . ?
Tb1 O7 2.508(4) . ?
Tb1 N2 2.854(4) . ?
Tb1 N5 2.870(4) . ?
Co1 N10 2.124(4) . ?
Co1 N6 2.125(4) . ?
Co1 N7 2.133(4) . ?
Co1 N11 2.134(4) . ?
Co1 N9 2.135(4) . ?
Co1 N8 2.149(4) . ?
O1 N1 1.274(5) . ?
O2 N1 1.271(6) . ?
O3 N1 1.208(5) . ?
O4 N2 1.263(6) . ?
O5 N2 1.287(6) . ?
O6 N2 1.210(6) . ?
O7 N3 1.267(6) . ?
O8 N3 1.263(6) . ?
O9 N3 1.227(5) . ?
O10 N4 1.273(6) . ?
O11 N4 1.256(6) . ?
O12 N4 1.208(5) . ?
O13 N5 1.252(6) . ?
O14 N5 1.256(6) . ?
O15 N5 1.229(5) . ?
N6 C1 1.335(6) . ?
N6 C12 1.357(6) . ?
N7 C10 1.327(6) . ?
N7 C11 1.358(5) . ?
N8 C13 1.325(6) . ?
N8 C24 1.357(6) . ?
N9 C22 1.330(6) . ?
N9 C23 1.360(6) . ?
N10 C25 1.322(6) . ?
N10 C36 1.355(6) . ?
N11 C34 1.320(6) . ?
N11 C35 1.364(6) . ?
C1 C2 1.392(7) . ?
C1 H1A 0.95 . ?
C2 C3 1.378(8) . ?
C2 H2A 0.95 . ?
C3 C4 1.394(7) . ?
C3 H3A 0.95 . ?
C4 C12 1.412(6) . ?
C4 C5 1.429(7) . ?
C5 C6 1.351(8) . ?
C5 H5A 0.95 . ?
C6 C7 1.442(7) . ?
C6 H6A 0.95 . ?
C7 C8 1.397(7) . ?
C7 C11 1.402(6) . ?
C8 C9 1.382(7) . ?
C8 H8A 0.95 . ?
C9 C10 1.398(7) . ?
C9 H9A 0.95 . ?
C10 H10A 0.95 . ?
C11 C12 1.433(6) . ?
C13 C14 1.391(7) . ?
C13 H13A 0.95 . ?
C14 C15 1.350(8) . ?
C14 H14A 0.95 . ?
C15 C16 1.417(7) . ?
C15 H15A 0.95 . ?
C16 C24 1.391(6) . ?
C16 C17 1.425(7) . ?
C17 C18 1.350(8) . ?
C17 H17A 0.95 . ?
C18 C19 1.431(7) . ?
C18 H18A 0.95 . ?
C19 C23 1.401(6) . ?
C19 C20 1.419(7) . ?
C20 C21 1.360(8) . ?
C20 H20A 0.95 . ?
C21 C22 1.399(7) . ?
C21 H21A 0.95 . ?
C22 H22A 0.95 . ?
C23 C24 1.448(6) . ?
C25 C26 1.429(7) . ?
C25 H25A 0.95 . ?
C26 C27 1.345(8) . ?
C26 H26A 0.95 . ?
C27 C28 1.408(7) . ?
C27 H27A 0.95 . ?
C28 C36 1.409(7) . ?
C28 C29 1.436(8) . ?
C29 C30 1.363(8) . ?
C29 H29A 0.95 . ?
C30 C31 1.433(8) . ?
C30 H30A 0.95 . ?
C31 C32 1.395(8) . ?
C31 C35 1.402(6) . ?
C32 C33 1.363(9) . ?
C32 H32A 0.95 . ?
C33 C34 1.396(8) . ?
C33 H33A 0.95 . ?
C34 H34A 0.95 . ?
C35 C36 1.432(7) . ?
N12 C37 1.135(9) . ?
C37 C38 1.449(12) . ?
C38 H38A 0.98 . ?
C38 H38B 0.98 . ?
C38 H38C 0.98 . ?
N13 C39 1.165(11) . ?
C39 C40 1.433(12) . ?
C40 H40A 0.98 . ?
C40 H40B 0.98 . ?
C40 H40C 0.98 . ?
N14 C41 1.125(11) . ?
C41 C42 1.459(12) . ?
C42 H42A 0.98 . ?
C42 H42B 0.98 . ?
C42 H42C 0.98 . ?
N132 C392 1.171(12) . ?
C392 C402 1.450(13) . ?
C402 H42D 0.98 . ?
C402 H42E 0.98 . ?
C402 H42F 0.98 . ?
N142 C412 1.148(12) . ?
C412 C422 1.430(12) . ?
C422 H42K 0.98 . ?
C422 H42L 0.98 . ?
C422 H42M 0.98 . ?

loop_
_geom_hbond_atom_site_label_D
_geom_hbond_atom_site_label_H
_geom_hbond_atom_site_label_A
_geom_hbond_distance_DH
_geom_hbond_distance_HA
_geom_hbond_distance_DA
_geom_hbond_angle_DHA
_geom_hbond_site_symmetry_A
_geom_hbond_publ_flag
C13 H13A O13 0.95 2.52 3.241(6) 132.6 2_564 yes
C14 H14A O4 0.95 2.57 3.280(7) 131.4 2_564 yes
C21 H21A O5 0.95 2.6 3.185(7) 120.2 . yes
C22 H22A O5 0.95 2.5 3.146(6) 125.1 . yes
C25 H25A N13a 0.95 2.46 3.260(16) 141.7 4_565 yes
